data_1542970
loop_
_publ_author_name
'Zhang, Weifeng'
'Shi, Keli'
'Huang, Jianyao'
'Gao, Dong'
'Mao, Zupan'
'Li, Dizao'
'Yu, Gui'

_publ_section_title
;
 Fluorodiphenylethene-Containing Donor--Acceptor Conjugated Copolymers
 with Noncovalent Conformational Locks for Efficient Polymer Field-Effect
 Transistors
;
_journal_issue 7
_journal_name_full Macromolecules
_journal_page_first 2582
_journal_paper_doi 10.1021/acs.macromol.6b00144
_journal_volume 49
_journal_year 2016
_chemical_formula_moiety 'C14 H8 Br2 F2'
_chemical_formula_sum 'C14 H8 Br2 F2'
_chemical_formula_weight 374.02
_chemical_name_systematic
;
 ?
;
_space_group_crystal_system triclinic
_space_group_IT_number 2
_space_group_name_Hall '-P 1'
_space_group_name_H-M_alt 'P -1'
_symmetry_space_group_name_Hall '-P 1'
_symmetry_space_group_name_H-M 'P -1'
_atom_sites_solution_hydrogens geom
_audit_creation_date 2014-06-09
_audit_creation_method
;
Olex2 1.2
(compiled 2013.12.10 svn.r2850 for OlexSys, GUI svn.r4736)
;
_cell_angle_alpha 79.090(13)
_cell_angle_beta 87.090(15)
_cell_angle_gamma 85.960(14)
_cell_formula_units_Z 1
_cell_length_a 4.037(2)
_cell_length_b 5.968(3)
_cell_length_c 13.092(6)
_cell_measurement_reflns_used 1247
_cell_measurement_temperature 173.1500
_cell_measurement_theta_max 27.4593
_cell_measurement_theta_min 3.1717
_cell_volume 308.7(3)
_computing_cell_refinement 'CrystalClear (Rigaku Inc., 2007)'
_computing_data_collection 'CrystalClear (Rigaku Inc., 2007)'
_computing_data_reduction 'CrystalClear (Rigaku Inc., 2007)'
_computing_molecular_graphics 'Olex2 (Dolomanov et al., 2009)'
_computing_publication_material 'Olex2 (Dolomanov et al., 2009)'
_computing_structure_refinement 'SHELXL (Sheldrick, 2013)'
_computing_structure_solution
;
'SHELXS (Sheldrick, 2013)'
;
_diffrn_ambient_temperature 173.1500
_diffrn_detector_area_resol_mean 28.5714
_diffrn_measured_fraction_theta_full 0.997
_diffrn_measured_fraction_theta_max 0.997
_diffrn_measurement_device
;
Saturn724 (2x2 bin mode)
;
_diffrn_measurement_device_details
;
AFC10: Fixed Chi 2 circle
;
_diffrn_measurement_device_type 'Saturn724+ CCD'
_diffrn_measurement_method '\w scans at fixed \c = 45\%'
_diffrn_orient_matrix_type d*Trek
_diffrn_orient_matrix_UB_11 0.0031
_diffrn_orient_matrix_UB_12 0.1658
_diffrn_orient_matrix_UB_13 0.1851
_diffrn_orient_matrix_UB_21 0.1542
_diffrn_orient_matrix_UB_22 -0.0626
_diffrn_orient_matrix_UB_23 0.0392
_diffrn_orient_matrix_UB_31 0.0192
_diffrn_orient_matrix_UB_32 0.0540
_diffrn_orient_matrix_UB_33 -0.0527
_diffrn_radiation_detector CCD
_diffrn_radiation_monochromator 'Graphite Monochromator'
_diffrn_radiation_type MoK\a
_diffrn_radiation_wavelength 0.71073
_diffrn_reflns_av_R_equivalents 0.0345
_diffrn_reflns_av_unetI/netI 0.0281
_diffrn_reflns_Laue_measured_fraction_full 0.997
_diffrn_reflns_Laue_measured_fraction_max 0.997
_diffrn_reflns_limit_h_max 5
_diffrn_reflns_limit_h_min -5
_diffrn_reflns_limit_k_max 7
_diffrn_reflns_limit_k_min -7
_diffrn_reflns_limit_l_max 16
_diffrn_reflns_limit_l_min -16
_diffrn_reflns_number 4120
_diffrn_reflns_point_group_measured_fraction_full 0.997
_diffrn_reflns_point_group_measured_fraction_max 0.997
_diffrn_reflns_theta_full 25.242
_diffrn_reflns_theta_max 27.459
_diffrn_reflns_theta_min 3.172
_diffrn_source 'Sealed Tube'
_diffrn_source_current 30.0000
_diffrn_source_power 1.5000
_diffrn_source_voltage 50.0000
_exptl_absorpt_coefficient_mu 6.565
_exptl_absorpt_correction_T_max 1.0000
_exptl_absorpt_correction_T_min 0.4085
_exptl_absorpt_correction_type multi-scan
_exptl_absorpt_process_details 'CrystalClear (Rigaku Inc., 2007)'
_exptl_crystal_colour Colorless
_exptl_crystal_density_diffrn 2.012
_exptl_crystal_description block
_exptl_crystal_F_000 180
_exptl_crystal_size_max 0.35
_exptl_crystal_size_mid 0.2
_exptl_crystal_size_min 0.16
_refine_diff_density_max 0.622
_refine_diff_density_min -0.873
_refine_diff_density_rms 0.096
_refine_ls_extinction_method none
_refine_ls_goodness_of_fit_ref 1.145
_refine_ls_hydrogen_treatment constr
_refine_ls_matrix_type full
_refine_ls_number_parameters 92
_refine_ls_number_reflns 1405
_refine_ls_number_restraints 0
_refine_ls_restrained_S_all 1.145
_refine_ls_R_factor_all 0.0290
_refine_ls_R_factor_gt 0.0278
_refine_ls_shift/su_max 0.000
_refine_ls_shift/su_mean 0.000
_refine_ls_structure_factor_coef Fsqd
_refine_ls_weighting_details 'w=1/[\s^2^(Fo^2^)+(0.0276P)^2^+0.3145P] where P=(Fo^2^+2Fc^2^)/3'
_refine_ls_weighting_scheme calc
_refine_ls_wR_factor_gt 0.0684
_refine_ls_wR_factor_ref 0.0696
_reflns_Friedel_coverage 0.000
_reflns_number_gt 1364
_reflns_number_total 1405
_reflns_threshold_expression 'I > 2\s(I)'
_cod_data_source_file ma6b00144_si_002.cif
_cod_data_source_block sa3430
_cod_depositor_comments 'Adding full bibliography for 1542970.cif.'
_cod_original_cell_volume 308.7(2)
_cod_database_code 1542970
_shelxl_version_number 2013-4
_shelx_space_group_comment
;
The symmetry employed for this shelxl refinement is uniquely defined
by the following loop, which should always be used as a source of
symmetry information in preference to the above space-group names.
They are only intended as comments.
;
_diffrn_number_total 1407
_olex2_refinement_description
;
1. Fixed Uiso
 At 1.2 times of:
  All C(H) groups
2. Others
 Sof(H6)=Sof(F1A)=1-FVAR(1)
 Sof(H2)=Sof(F1)=FVAR(1)
3.a Aromatic/amide H refined with riding coordinates:
 C2(H2), C3(H3), C5(H5), C6(H6), C7(H7)
;

loop_
_space_group_symop_operation_xyz
'x, y, z'
'-x, -y, -z'

loop_
_atom_site_label
_atom_site_type_symbol
_atom_site_fract_x
_atom_site_fract_y
_atom_site_fract_z
_atom_site_U_iso_or_equiv
_atom_site_adp_type
_atom_site_occupancy
_atom_site_site_symmetry_order
_atom_site_calc_flag
_atom_site_refinement_flags_posn
_atom_site_refinement_flags_occupancy
_atom_site_disorder_assembly
_atom_site_disorder_group
Br1 Br 0.63981(7) -0.25661(5) 0.42211(2) 0.03465(12) Uani 1 1 d . . . .
C1 C 0.9319(6) 0.3085(4) 0.13595(18) 0.0210(5) Uani 1 1 d . . . .
C2 C 0.7694(6) 0.1163(5) 0.1243(2) 0.0253(5) Uani 1 1 d . . . .
H2 H 0.7170 0.1010 0.0577 0.030 Uiso 0.639(5) 1 calc R P A 1
C3 C 0.6831(6) -0.0521(5) 0.2072(2) 0.0268(5) Uani 1 1 d . . . .
H3 H 0.5763 -0.1783 0.1965 0.032 Uiso 1 1 calc R . . .
C4 C 0.7587(6) -0.0294(4) 0.30683(19) 0.0237(5) Uani 1 1 d . . . .
C5 C 0.9188(6) 0.1566(5) 0.3238(2) 0.0257(5) Uani 1 1 d . . . .
H5 H 0.9683 0.1721 0.3907 0.031 Uiso 1 1 calc R . . .
C6 C 1.0029(6) 0.3192(4) 0.2378(2) 0.0236(5) Uani 1 1 d . . . .
H6 H 1.1139 0.4434 0.2488 0.028 Uiso 0.361(5) 1 calc R P A 2
C7 C 1.0322(6) 0.4908(5) 0.0502(2) 0.0248(5) Uani 1 1 d . . . .
H7 H 1.1526 0.6045 0.0675 0.030 Uiso 1 1 calc R . . .
F1 F 1.1773(7) 0.4913(4) 0.2547(2) 0.0329(7) Uani 0.639(5) 1 d . P A 1
F1A F 0.6839(12) 0.0812(8) 0.0336(3) 0.0325(13) Uani 0.361(5) 1 d . P A 2

loop_
_atom_site_aniso_label
_atom_site_aniso_U_11
_atom_site_aniso_U_22
_atom_site_aniso_U_33
_atom_site_aniso_U_23
_atom_site_aniso_U_13
_atom_site_aniso_U_12
Br1 0.04266(19) 0.02874(17) 0.02771(17) 0.00755(11) 0.00557(11) -0.00857(12)
C1 0.0225(11) 0.0198(12) 0.0190(11) 0.0010(9) -0.0002(9) -0.0012(9)
C2 0.0274(12) 0.0269(13) 0.0219(12) -0.0032(10) -0.0044(9) -0.0041(10)
C3 0.0282(12) 0.0226(12) 0.0286(13) -0.0007(10) -0.0007(10) -0.0059(10)
C4 0.0242(11) 0.0207(11) 0.0224(12) 0.0047(9) 0.0026(9) -0.0025(9)
C5 0.0310(12) 0.0260(13) 0.0185(11) -0.0004(10) -0.0010(9) -0.0013(10)
C6 0.0263(12) 0.0213(12) 0.0230(12) -0.0021(9) -0.0025(9) -0.0046(9)
C7 0.0291(12) 0.0231(12) 0.0204(12) 0.0019(9) -0.0008(9) -0.0053(10)
F1 0.0469(16) 0.0263(13) 0.0267(13) -0.0030(10) -0.0036(10) -0.0151(11)
F1A 0.050(3) 0.032(3) 0.018(2) -0.0046(17) -0.0046(18) -0.017(2)

loop_
_atom_type_symbol
_atom_type_description
_atom_type_scat_dispersion_real
_atom_type_scat_dispersion_imag
_atom_type_scat_source
C C 0.0033 0.0016 'International Tables Vol C Tables 4.2.6.8 and 6.1.1.4'
H H 0.0000 0.0000 'International Tables Vol C Tables 4.2.6.8 and 6.1.1.4'
Br Br -0.2901 2.4595 'International Tables Vol C Tables 4.2.6.8 and 6.1.1.4'
F F 0.0171 0.0103 'International Tables Vol C Tables 4.2.6.8 and 6.1.1.4'

loop_
_geom_angle_atom_site_label_1
_geom_angle_atom_site_label_2
_geom_angle_atom_site_label_3
_geom_angle
_geom_angle_site_symmetry_1
C2 C1 C7 125.0(2) .
C6 C1 C2 115.2(2) .
C6 C1 C7 119.8(2) .
C1 C2 H2 118.5 .
C3 C2 C1 123.0(2) .
C3 C2 H2 118.5 .
F1A C2 C1 122.7(3) .
F1A C2 C3 114.3(3) .
C2 C3 H3 120.6 .
C2 C3 C4 118.8(2) .
C4 C3 H3 120.6 .
C3 C4 Br1 119.64(19) .
C5 C4 Br1 119.13(19) .
C5 C4 C3 121.2(2) .
C4 C5 H5 121.2 .
C4 C5 C6 117.6(2) .
C6 C5 H5 121.2 .
C1 C6 H6 117.9 .
C5 C6 C1 124.2(2) .
C5 C6 H6 117.9 .
F1 C6 C1 118.7(2) .
F1 C6 C5 117.0(2) .
C1 C7 H7 116.8 .
C7 C7 C1 126.5(3) 2_765
C7 C7 H7 116.8 2_765

loop_
_geom_bond_atom_site_label_1
_geom_bond_atom_site_label_2
_geom_bond_distance
_geom_bond_site_symmetry_2
Br1 C4 1.895(3) .
C1 C2 1.397(3) .
C1 C6 1.393(3) .
C1 C7 1.470(3) .
C2 H2 0.9300 .
C2 C3 1.381(4) .
C2 F1A 1.312(5) .
C3 H3 0.9300 .
C3 C4 1.387(4) .
C4 C5 1.382(4) .
C5 H5 0.9300 .
C5 C6 1.385(4) .
C6 H6 0.9300 .
C6 F1 1.343(3) .
C7 C7 1.334(5) 2_765
C7 H7 0.9300 .

loop_
_geom_torsion_atom_site_label_1
_geom_torsion_atom_site_label_2
_geom_torsion_atom_site_label_3
_geom_torsion_atom_site_label_4
_geom_torsion
_geom_torsion_site_symmetry_4
Br1 C4 C5 C6 179.84(19) .
C1 C2 C3 C4 0.4(4) .
C2 C1 C6 C5 -0.9(4) .
C2 C1 C6 F1 175.9(2) .
C2 C1 C7 C7 4.4(5) 2_765
C2 C3 C4 Br1 179.48(19) .
C2 C3 C4 C5 -0.3(4) .
C3 C4 C5 C6 -0.4(4) .
C4 C5 C6 C1 1.0(4) .
C4 C5 C6 F1 -175.8(2) .
C6 C1 C2 C3 0.2(4) .
C6 C1 C2 F1A 179.7(3) .
C6 C1 C7 C7 -176.6(3) 2_765
C7 C1 C2 C3 179.3(2) .
C7 C1 C2 F1A -1.2(5) .
C7 C1 C6 C5 179.9(2) .
C7 C1 C6 F1 -3.3(4) .
F1A C2 C3 C4 -179.2(3) .
